data_4002184
loop_
_publ_author_name
'Wang, Chao'
'Li, Liangjun'
'Bell, Jon G.'
'Lv, Xiaoxia'
'Tang, Sifu'
'Zhao, Xuebo'
'Thomas, K. Mark'

_publ_section_title
;
 Hysteretic Gas and Vapor Sorption in Flexible Interpenetrated
 Lanthanide-Based Metal--Organic Frameworks with Coordinated Molecular
 Gating via Reversible Single-Crystal-to-Single-Crystal Transformation for
 Enhanced Selectivity
;
_journal_issue 5
_journal_name_full 'Chemistry of Materials'
_journal_page_first 1502
_journal_paper_doi 10.1021/cm503533r
_journal_volume 27
_journal_year 2015
_chemical_formula_sum 'C36 H43 N4 O10 Sm'
_chemical_formula_weight 842.09
_chemical_name_systematic
; 
 ? 
;
_space_group_IT_number 15
_symmetry_cell_setting monoclinic
_symmetry_space_group_name_Hall '-C 2yc'
_symmetry_space_group_name_H-M 'C 1 2/c 1'
_atom_sites_solution_hydrogens geom
_atom_sites_solution_primary direct
_atom_sites_solution_secondary difmap
_audit_creation_method SHELXL-97
_cell_angle_alpha 90.00
_cell_angle_beta 115.564(11)
_cell_angle_gamma 90.00
_cell_formula_units_Z 8
_cell_length_a 32.84(3)
_cell_length_b 8.998(8)
_cell_length_c 34.21(3)
_cell_measurement_temperature 293(2)
_cell_volume 9119(14)
_computing_cell_refinement 'bruker smart'
_computing_data_collection 'bruker smart'
_computing_data_reduction 'bruker sanit'
_computing_molecular_graphics 'bruker shelxtl'
_computing_publication_material 'bruker shelxtl'
_computing_structure_refinement 'SHELXL-97 (Sheldrick, 1997)'
_computing_structure_solution 'SHELXS-97 (Sheldrick, 1990)'
_diffrn_ambient_temperature 293(2)
_diffrn_measured_fraction_theta_full 0.980
_diffrn_measured_fraction_theta_max 0.980
_diffrn_radiation_monochromator graphite
_diffrn_radiation_source 'fine-focus sealed tube'
_diffrn_radiation_type MoK\a
_diffrn_radiation_wavelength 0.71073
_diffrn_reflns_av_R_equivalents 0.1331
_diffrn_reflns_av_sigmaI/netI 0.1680
_diffrn_reflns_limit_h_max 38
_diffrn_reflns_limit_h_min -38
_diffrn_reflns_limit_k_max 10
_diffrn_reflns_limit_k_min -10
_diffrn_reflns_limit_l_max 38
_diffrn_reflns_limit_l_min -40
_diffrn_reflns_number 22613
_diffrn_reflns_theta_full 25.00
_diffrn_reflns_theta_max 25.00
_diffrn_reflns_theta_min 2.28
_exptl_absorpt_coefficient_mu 1.337
_exptl_absorpt_correction_T_max 0.9737
_exptl_absorpt_correction_T_min 0.7758
_exptl_absorpt_correction_type multi-scan
_exptl_absorpt_process_details sadabs
_exptl_crystal_colour colorless
_exptl_crystal_density_diffrn 1.227
_exptl_crystal_density_method 'not measured'
_exptl_crystal_description rod
_exptl_crystal_F_000 3432
_exptl_crystal_size_max 0.20
_exptl_crystal_size_mid 0.02
_exptl_crystal_size_min 0.02
_refine_diff_density_max 1.458
_refine_diff_density_min -1.761
_refine_diff_density_rms 0.166
_refine_ls_extinction_method none
_refine_ls_goodness_of_fit_ref 1.049
_refine_ls_hydrogen_treatment mixed
_refine_ls_matrix_type full
_refine_ls_number_parameters 429
_refine_ls_number_reflns 7876
_refine_ls_number_restraints 652
_refine_ls_restrained_S_all 1.025
_refine_ls_R_factor_all 0.1228
_refine_ls_R_factor_gt 0.0639
_refine_ls_shift/su_max 0.013
_refine_ls_shift/su_mean 0.000
_refine_ls_structure_factor_coef Fsqd
_refine_ls_weighting_details 'calc w=1/[\s^2^(Fo^2^)+(0.0562P)^2^+0.0000P] where P=(Fo^2^+2Fc^2^)/3'
_refine_ls_weighting_scheme calc
_refine_ls_wR_factor_gt 0.1432
_refine_ls_wR_factor_ref 0.1713
_reflns_number_gt 3859
_reflns_number_total 7876
_reflns_threshold_expression >2sigma(I)
_cod_data_source_file cm503533r_si_002.cif
_cod_data_source_block QI-Sm
_cod_depositor_comments
;
The following automatic conversions were performed:

'_symmetry_cell_setting' value 'Monoclinic' changed to 'monoclinic'
according to
/usr/data/users/saulius/crontab/automatic-downloads/rss-feeds/ACS/lib/dictionaries/cif_core.dic
dictionary named 'cif_core.dic' version 2.4.2 from 2011-04-26.

Automatic conversion script
Id: cif_fix_values 3086 2015-02-26 13:12:21Z robertas 

 Adding full bibliography for 4002183--4002186.cif.
;
_cod_original_sg_symbol_H-M C2/c
_cod_database_code 4002184

loop_
_symmetry_equiv_pos_as_xyz
'x, y, z'
'-x, y, -z+1/2'
'x+1/2, y+1/2, z'
'-x+1/2, y+1/2, -z+1/2'
'-x, -y, -z'
'x, -y, z-1/2'
'-x+1/2, -y+1/2, -z'
'x+1/2, -y+1/2, z-1/2'

loop_
_atom_site_label
_atom_site_type_symbol
_atom_site_fract_x
_atom_site_fract_y
_atom_site_fract_z
_atom_site_U_iso_or_equiv
_atom_site_adp_type
_atom_site_occupancy
_atom_site_symmetry_multiplicity
_atom_site_calc_flag
_atom_site_refinement_flags
Sm1 Sm 0.003808(16) 0.85755(6) -0.118967(14) 0.03378(18) Uani 1 1 d .
O5 O 0.0685(2) 0.9135(8) -0.05094(18) 0.050(2) Uani 1 1 d .
O6 O 0.1309(3) 0.7711(11) -0.0305(2) 0.087(3) Uani 1 1 d .
O7 O 0.0298(2) 1.0986(8) 0.06839(19) 0.057(2) Uani 1 1 d .
O8 O 0.0705(2) 1.0290(8) 0.13444(18) 0.053(2) Uani 1 1 d .
O4 O 0.4532(2) -0.1824(8) 0.32786(18) 0.049(2) Uani 1 1 d .
O3 O 0.4689(2) -0.3829(8) 0.30034(18) 0.0446(18) Uani 1 1 d .
O1 O 0.4388(2) -0.2953(8) 0.1394(2) 0.052(2) Uani 1 1 d .
O9 O 0.0217(2) 0.6220(9) -0.0821(2) 0.065(2) Uani 1 1 d D
O10 O 0.0216(2) 1.1004(8) -0.1262(2) 0.068(2) Uani 1 1 d D
O2 O 0.3684(3) -0.2296(14) 0.0996(2) 0.114(4) Uani 1 1 d .
H2A H 0.3735 -0.2636 0.0799 0.171 Uiso 1 1 calc R
N1 N 0.3306(3) 0.0820(12) 0.2000(3) 0.080(3) Uani 1 1 d .
H1 H 0.3176 0.1218 0.1748 0.096 Uiso 1 1 calc R
N2 N 0.1833(3) 0.6599(11) 0.1247(2) 0.080(3) Uani 1 1 d .
H2 H 0.1999 0.6140 0.1149 0.096 Uiso 1 1 calc R
N3 N 0.0327(5) 0.4002(15) -0.0474(4) 0.136(4) Uani 1 1 d D
N4 N 0.0352(5) 1.2847(15) -0.1641(4) 0.136(4) Uani 1 1 d D
C1 C 0.4028(4) -0.2481(13) 0.1356(3) 0.048(2) Uani 1 1 d U
C2 C 0.3973(3) -0.1920(12) 0.1755(3) 0.0456(19) Uani 1 1 d U
C3 C 0.4245(3) -0.2521(12) 0.2154(3) 0.047(2) Uani 1 1 d U
H3 H 0.4450 -0.3274 0.2182 0.056 Uiso 1 1 calc R
C4 C 0.4202(3) -0.1961(12) 0.2511(3) 0.0420(19) Uani 1 1 d U
C5 C 0.3893(3) -0.0872(11) 0.2471(3) 0.0420(19) Uani 1 1 d U
H5 H 0.3868 -0.0526 0.2716 0.050 Uiso 1 1 calc R
C6 C 0.3612(3) -0.0272(12) 0.2057(3) 0.0447(18) Uani 1 1 d U
C7 C 0.3648(3) -0.0878(12) 0.1702(3) 0.0460(19) Uani 1 1 d U
H7 H 0.3451 -0.0577 0.1425 0.055 Uiso 1 1 calc R
C8 C 0.4496(3) -0.2589(13) 0.2960(3) 0.040(2) Uani 1 1 d U
C9 C 0.3180(3) 0.1375(12) 0.2335(3) 0.0481(19) Uani 1 1 d U
H9A H 0.3448 0.1723 0.2581 0.058 Uiso 1 1 calc R
H9B H 0.3051 0.0570 0.2434 0.058 Uiso 1 1 calc R
C10 C 0.2842(3) 0.2632(13) 0.2168(3) 0.0465(19) Uani 1 1 d U
C11 C 0.2377(3) 0.2328(13) 0.1951(3) 0.046(2) Uani 1 1 d U
C12 C 0.2080(3) 0.3567(13) 0.1802(3) 0.0456(19) Uani 1 1 d U
C13 C 0.2242(3) 0.5001(13) 0.1859(3) 0.0450(19) Uani 1 1 d U
C14 C 0.2705(3) 0.5297(13) 0.2052(3) 0.048(2) Uani 1 1 d U
C15 C 0.3005(3) 0.4117(13) 0.2210(3) 0.049(2) Uani 1 1 d U
C17 C 0.2206(4) 0.0754(13) 0.1889(3) 0.066(3) Uani 1 1 d U
H17A H 0.2124 0.0451 0.1595 0.099 Uiso 1 1 calc R
H17B H 0.1946 0.0695 0.1948 0.099 Uiso 1 1 calc R
H17C H 0.2438 0.0110 0.2083 0.099 Uiso 1 1 calc R
C18 C 0.1575(3) 0.3250(13) 0.1581(3) 0.068(3) Uani 1 1 d U
H18A H 0.1451 0.3352 0.1787 0.102 Uiso 1 1 calc R
H18B H 0.1526 0.2255 0.1468 0.102 Uiso 1 1 calc R
H18C H 0.1430 0.3941 0.1348 0.102 Uiso 1 1 calc R
C20 C 0.3517(3) 0.4440(14) 0.2409(4) 0.074(3) Uani 1 1 d U
H20A H 0.3680 0.3522 0.2453 0.110 Uiso 1 1 calc R
H20B H 0.3606 0.4937 0.2682 0.110 Uiso 1 1 calc R
H20C H 0.3583 0.5063 0.2216 0.110 Uiso 1 1 calc R
C16 C 0.1911(3) 0.6305(12) 0.1685(3) 0.051(2) Uani 1 1 d U
H16A H 0.1628 0.6059 0.1697 0.062 Uiso 1 1 calc R
H16B H 0.2036 0.7179 0.1863 0.062 Uiso 1 1 calc R
C21 C 0.1514(3) 0.7554(12) 0.0972(3) 0.0482(19) Uani 1 1 d U
C22 C 0.1436(3) 0.7601(12) 0.0538(3) 0.051(2) Uani 1 1 d U
H22 H 0.1617 0.7046 0.0445 0.061 Uiso 1 1 calc R
C23 C 0.1088(3) 0.8473(12) 0.0241(3) 0.0442(19) Uani 1 1 d U
C24 C 0.0821(3) 0.9356(12) 0.0371(3) 0.0441(19) Uani 1 1 d U
H24 H 0.0593 0.9947 0.0173 0.053 Uiso 1 1 calc R
C25 C 0.0906(3) 0.9326(12) 0.0805(3) 0.043(2) Uani 1 1 d U
C26 C 0.1248(3) 0.8461(12) 0.1101(3) 0.0474(19) Uani 1 1 d U
H26 H 0.1302 0.8481 0.1391 0.057 Uiso 1 1 calc R
C27 C 0.1012(4) 0.8443(13) -0.0233(3) 0.049(2) Uani 1 1 d U
C28 C 0.0632(3) 1.0300(12) 0.0960(3) 0.044(2) Uani 1 1 d U
C19 C 0.2887(4) 0.6860(12) 0.2091(4) 0.069(3) Uani 1 1 d U
H19A H 0.2645 0.7524 0.1924 0.103 Uiso 1 1 calc R
H19B H 0.3113 0.6889 0.1983 0.103 Uiso 1 1 calc R
H19C H 0.3018 0.7158 0.2389 0.103 Uiso 1 1 calc R
C29 C 0.0057(4) 0.5168(14) -0.0692(4) 0.103(3) Uani 1 1 d DU
C30 C -0.0431(4) 0.5000(16) -0.0756(5) 0.110(3) Uani 1 1 d DU
H30A H -0.0610 0.5791 -0.0937 0.164 Uiso 1 1 calc R
H30B H -0.0441 0.5040 -0.0480 0.164 Uiso 1 1 calc R
H30C H -0.0548 0.4062 -0.0892 0.164 Uiso 1 1 calc R
C31 C 0.0154(5) 0.2804(17) -0.0314(5) 0.124(3) Uani 1 1 d DU
H31A H -0.0165 0.2938 -0.0407 0.186 Uiso 1 1 calc R
H31B H 0.0303 0.2793 -0.0003 0.186 Uiso 1 1 calc R
H31C H 0.0206 0.1879 -0.0424 0.186 Uiso 1 1 calc R
C32 C 0.0781(5) 0.4188(18) -0.0439(5) 0.124(3) Uani 1 1 d DU
H32A H 0.0896 0.3242 -0.0474 0.186 Uiso 1 1 calc R
H32B H 0.0973 0.4589 -0.0160 0.186 Uiso 1 1 calc R
H32C H 0.0774 0.4856 -0.0661 0.186 Uiso 1 1 calc R
C33 C 0.0083(5) 1.2117(13) -0.1492(4) 0.103(3) Uani 1 1 d DU
C34 C -0.0370(4) 1.2860(16) -0.1731(5) 0.110(3) Uani 1 1 d DU
H34A H -0.0549 1.2705 -0.1575 0.164 Uiso 1 1 calc R
H34B H -0.0521 1.2441 -0.2016 0.164 Uiso 1 1 calc R
H34C H -0.0327 1.3906 -0.1753 0.164 Uiso 1 1 calc R
C36 C 0.0237(5) 1.4146(16) -0.1908(5) 0.124(3) Uani 1 1 d DU
H36A H 0.0190 1.4964 -0.1752 0.186 Uiso 1 1 calc R
H36B H -0.0034 1.3964 -0.2166 0.186 Uiso 1 1 calc R
H36C H 0.0478 1.4381 -0.1985 0.186 Uiso 1 1 calc R
C35 C 0.0804(5) 1.2208(18) -0.1450(5) 0.124(3) Uani 1 1 d DU
H35A H 0.0788 1.1187 -0.1376 0.186 Uiso 1 1 calc R
H35B H 0.0991 1.2752 -0.1194 0.186 Uiso 1 1 calc R
H35C H 0.0931 1.2262 -0.1655 0.186 Uiso 1 1 calc R

loop_
_atom_site_aniso_label
_atom_site_aniso_U_11
_atom_site_aniso_U_22
_atom_site_aniso_U_33
_atom_site_aniso_U_23
_atom_site_aniso_U_13
_atom_site_aniso_U_12
Sm1 0.0318(3) 0.0439(3) 0.0215(2) 0.0008(3) 0.00758(19) 0.0079(3)
O5 0.055(4) 0.057(5) 0.024(3) -0.001(3) 0.005(3) 0.005(4)
O6 0.073(6) 0.155(9) 0.034(4) 0.009(5) 0.024(4) 0.055(6)
O7 0.064(5) 0.076(6) 0.038(4) 0.009(4) 0.027(4) 0.038(4)
O8 0.047(4) 0.085(6) 0.027(3) 0.003(4) 0.015(3) 0.028(4)
O4 0.062(5) 0.054(6) 0.029(3) 0.004(3) 0.018(3) 0.011(4)
O3 0.044(4) 0.058(6) 0.031(3) 0.003(3) 0.016(3) 0.013(4)
O1 0.048(4) 0.061(6) 0.054(4) -0.002(4) 0.030(4) 0.022(4)
O9 0.071(5) 0.044(6) 0.065(5) 0.009(4) 0.016(4) -0.003(4)
O10 0.067(5) 0.041(6) 0.059(5) 0.005(4) -0.008(4) 0.002(4)
O2 0.089(6) 0.215(12) 0.038(5) 0.006(6) 0.027(5) 0.089(7)
N1 0.089(5) 0.115(7) 0.039(3) 0.033(4) 0.030(4) 0.070(5)
N2 0.089(5) 0.115(7) 0.039(3) 0.033(4) 0.030(4) 0.070(5)
N3 0.185(11) 0.112(10) 0.101(7) -0.016(6) 0.053(7) -0.004(8)
N4 0.185(11) 0.112(10) 0.101(7) -0.016(6) 0.053(7) -0.004(8)
C1 0.048(4) 0.061(4) 0.033(4) 0.006(3) 0.015(3) 0.016(4)
C2 0.045(3) 0.064(4) 0.028(3) 0.005(3) 0.016(3) 0.012(3)
C3 0.045(3) 0.061(4) 0.031(3) 0.006(3) 0.014(3) 0.015(3)
C4 0.039(3) 0.057(4) 0.032(3) 0.005(3) 0.017(3) 0.007(3)
C5 0.042(3) 0.061(4) 0.028(3) 0.003(3) 0.020(3) 0.011(3)
C6 0.044(3) 0.059(4) 0.032(3) 0.005(3) 0.018(3) 0.016(3)
C7 0.045(3) 0.063(4) 0.032(3) 0.006(3) 0.018(3) 0.015(3)
C8 0.039(4) 0.060(5) 0.023(4) 0.004(4) 0.017(3) 0.003(4)
C9 0.048(3) 0.062(4) 0.038(3) 0.002(3) 0.022(3) 0.019(3)
C10 0.047(3) 0.059(4) 0.034(3) 0.004(3) 0.018(3) 0.016(3)
C11 0.048(4) 0.057(4) 0.035(3) 0.000(3) 0.018(3) 0.008(3)
C12 0.045(3) 0.060(4) 0.033(3) 0.001(3) 0.018(3) 0.011(3)
C13 0.048(3) 0.059(4) 0.030(3) 0.005(3) 0.020(3) 0.016(3)
C14 0.051(4) 0.057(4) 0.037(3) 0.002(3) 0.019(3) 0.007(3)
C15 0.045(4) 0.061(4) 0.039(3) 0.003(3) 0.017(3) 0.010(3)
C17 0.063(6) 0.069(7) 0.062(5) -0.009(5) 0.022(5) -0.004(5)
C18 0.050(5) 0.086(7) 0.057(5) -0.001(5) 0.012(5) 0.003(5)
C20 0.055(6) 0.074(7) 0.077(6) 0.003(6) 0.014(5) 0.002(5)
C16 0.057(4) 0.064(4) 0.034(3) 0.006(3) 0.021(3) 0.015(3)
C21 0.049(3) 0.056(4) 0.033(3) 0.005(3) 0.013(3) 0.020(3)
C22 0.054(4) 0.062(4) 0.034(3) 0.006(3) 0.016(3) 0.018(3)
C23 0.046(4) 0.051(4) 0.032(3) 0.005(3) 0.014(3) 0.015(3)
C24 0.044(4) 0.057(4) 0.032(3) 0.005(3) 0.017(3) 0.015(3)
C25 0.047(4) 0.046(4) 0.030(3) 0.005(3) 0.012(3) 0.012(3)
C26 0.049(4) 0.063(4) 0.033(3) 0.007(3) 0.020(3) 0.014(3)
C27 0.051(4) 0.051(5) 0.036(4) 0.003(4) 0.011(4) 0.012(4)
C28 0.043(4) 0.056(4) 0.030(3) 0.006(3) 0.014(3) 0.012(4)
C19 0.075(6) 0.061(7) 0.066(6) 0.003(5) 0.026(5) 0.003(5)
C29 0.107(6) 0.084(7) 0.102(6) -0.049(5) 0.031(6) -0.005(6)
C30 0.101(6) 0.089(7) 0.125(6) -0.014(5) 0.035(6) -0.004(5)
C31 0.119(5) 0.096(5) 0.138(5) 0.003(4) 0.037(5) -0.002(4)
C32 0.119(5) 0.096(5) 0.138(5) 0.003(4) 0.037(5) -0.002(4)
C33 0.107(6) 0.084(7) 0.102(6) -0.049(5) 0.031(6) -0.005(6)
C34 0.101(6) 0.089(7) 0.125(6) -0.014(5) 0.035(6) -0.004(5)
C36 0.119(5) 0.096(5) 0.138(5) 0.003(4) 0.037(5) -0.002(4)
C35 0.119(5) 0.096(5) 0.138(5) 0.003(4) 0.037(5) -0.002(4)

loop_
_atom_type_symbol
_atom_type_description
_atom_type_scat_dispersion_real
_atom_type_scat_dispersion_imag
_atom_type_scat_source
C C 0.0033 0.0016 'International Tables Vol C Tables 4.2.6.8 and 6.1.1.4'
H H 0.0000 0.0000 'International Tables Vol C Tables 4.2.6.8 and 6.1.1.4'
N N 0.0061 0.0033 'International Tables Vol C Tables 4.2.6.8 and 6.1.1.4'
O O 0.0106 0.0060 'International Tables Vol C Tables 4.2.6.8 and 6.1.1.4'
Sm Sm -0.1638 3.4418 'International Tables Vol C Tables 4.2.6.8 and 6.1.1.4'

loop_
_geom_angle_atom_site_label_1
_geom_angle_atom_site_label_2
_geom_angle_atom_site_label_3
_geom_angle
_geom_angle_site_symmetry_1
_geom_angle_site_symmetry_3
O10 Sm1 O1 85.4(3) . 7
O10 Sm1 O9 151.2(2) . .
O1 Sm1 O9 84.3(3) 7 .
O10 Sm1 O5 75.4(2) . .
O1 Sm1 O5 81.5(2) 7 .
O9 Sm1 O5 76.5(2) . .
O10 Sm1 O4 131.0(2) . 8_455
O1 Sm1 O4 90.0(2) 7 8_455
O9 Sm1 O4 75.8(2) . 8_455
O5 Sm1 O4 151.7(2) . 8_455
O10 Sm1 O7 97.8(3) . 5_575
O1 Sm1 O7 156.0(2) 7 5_575
O9 Sm1 O7 81.6(3) . 5_575
O5 Sm1 O7 76.4(2) . 5_575
O4 Sm1 O7 105.1(2) 8_455 5_575
O10 Sm1 O8 81.9(3) . 5_575
O1 Sm1 O8 151.4(2) 7 5_575
O9 Sm1 O8 117.9(3) . 5_575
O5 Sm1 O8 119.4(2) . 5_575
O4 Sm1 O8 79.4(2) 8_455 5_575
O7 Sm1 O8 51.96(19) 5_575 5_575
O10 Sm1 O3 79.2(2) . 8_455
O1 Sm1 O3 74.8(2) 7 8_455
O9 Sm1 O3 123.5(2) . 8_455
O5 Sm1 O3 146.4(2) . 8_455
O4 Sm1 O3 52.8(2) 8_455 8_455
O7 Sm1 O3 129.2(2) 5_575 8_455
O8 Sm1 O3 77.7(2) 5_575 8_455
O10 Sm1 C8 105.4(3) . 8_455
O1 Sm1 C8 81.3(3) 7 8_455
O9 Sm1 C8 99.6(3) . 8_455
O5 Sm1 C8 162.6(3) . 8_455
O4 Sm1 C8 26.2(3) 8_455 8_455
O7 Sm1 C8 120.1(3) 5_575 8_455
O8 Sm1 C8 77.6(2) 5_575 8_455
O3 Sm1 C8 26.5(2) 8_455 8_455
O10 Sm1 C28 87.4(3) . 5_575
O1 Sm1 C28 172.8(3) 7 5_575
O9 Sm1 C28 102.3(3) . 5_575
O5 Sm1 C28 97.1(3) . 5_575
O4 Sm1 C28 94.4(3) 8_455 5_575
O7 Sm1 C28 26.4(2) 5_575 5_575
O8 Sm1 C28 25.8(2) 5_575 5_575
O3 Sm1 C28 103.5(2) 8_455 5_575
C8 Sm1 C28 100.3(3) 8_455 5_575
C27 O5 Sm1 137.1(7) . .
C28 O7 Sm1 93.5(6) . 5_575
C28 O8 Sm1 92.8(6) . 5_575
C8 O4 Sm1 94.2(6) . 8_556
C8 O3 Sm1 90.9(5) . 8_556
C1 O1 Sm1 158.0(7) . 7
C29 O9 Sm1 143.9(9) . .
C33 O10 Sm1 143.4(8) . .
C1 O2 H2A 109.5 . .
C6 N1 C9 125.3(8) . .
C6 N1 H1 117.3 . .
C9 N1 H1 117.3 . .
C21 N2 C16 125.0(9) . .
C21 N2 H2 117.5 . .
C16 N2 H2 117.5 . .
C29 N3 C31 121.0(13) . .
C29 N3 C32 110.8(13) . .
C31 N3 C32 128.1(14) . .
C33 N4 C36 126.6(14) . .
C33 N4 C35 110.0(13) . .
C36 N4 C35 123.1(14) . .
O1 C1 O2 124.7(10) . .
O1 C1 C2 120.3(9) . .
O2 C1 C2 114.7(9) . .
C7 C2 C3 122.4(9) . .
C7 C2 C1 119.3(8) . .
C3 C2 C1 118.3(9) . .
C2 C3 C4 117.4(10) . .
C2 C3 H3 121.3 . .
C4 C3 H3 121.3 . .
C5 C4 C3 121.6(9) . .
C5 C4 C8 118.9(9) . .
C3 C4 C8 119.5(9) . .
C4 C5 C6 120.3(9) . .
C4 C5 H5 119.9 . .
C6 C5 H5 119.9 . .
N1 C6 C7 120.1(9) . .
N1 C6 C5 122.6(9) . .
C7 C6 C5 117.3(9) . .
C2 C7 C6 120.7(9) . .
C2 C7 H7 119.6 . .
C6 C7 H7 119.6 . .
O4 C8 O3 122.1(8) . .
O4 C8 C4 117.0(10) . .
O3 C8 C4 120.8(8) . .
O4 C8 Sm1 59.6(5) . 8_556
O3 C8 Sm1 62.5(4) . 8_556
C4 C8 Sm1 176.5(8) . 8_556
N1 C9 C10 111.6(7) . .
N1 C9 H9A 109.3 . .
C10 C9 H9A 109.3 . .
N1 C9 H9B 109.3 . .
C10 C9 H9B 109.3 . .
H9A C9 H9B 108.0 . .
C11 C10 C15 120.8(9) . .
C11 C10 C9 120.5(10) . .
C15 C10 C9 118.7(9) . .
C10 C11 C12 117.2(10) . .
C10 C11 C17 120.7(10) . .
C12 C11 C17 122.0(9) . .
C13 C12 C11 121.3(9) . .
C13 C12 C18 121.2(10) . .
C11 C12 C18 117.5(10) . .
C12 C13 C14 121.4(9) . .
C12 C13 C16 119.7(9) . .
C14 C13 C16 118.8(10) . .
C15 C14 C13 118.9(11) . .
C15 C14 C19 119.3(9) . .
C13 C14 C19 121.8(10) . .
C14 C15 C10 120.3(10) . .
C14 C15 C20 118.8(10) . .
C10 C15 C20 120.8(9) . .
C11 C17 H17A 109.5 . .
C11 C17 H17B 109.5 . .
H17A C17 H17B 109.5 . .
C11 C17 H17C 109.5 . .
H17A C17 H17C 109.5 . .
H17B C17 H17C 109.5 . .
C12 C18 H18A 109.5 . .
C12 C18 H18B 109.5 . .
H18A C18 H18B 109.5 . .
C12 C18 H18C 109.5 . .
H18A C18 H18C 109.5 . .
H18B C18 H18C 109.5 . .
C15 C20 H20A 109.5 . .
C15 C20 H20B 109.5 . .
H20A C20 H20B 109.5 . .
C15 C20 H20C 109.5 . .
H20A C20 H20C 109.5 . .
H20B C20 H20C 109.5 . .
N2 C16 C13 108.8(8) . .
N2 C16 H16A 109.9 . .
C13 C16 H16A 109.9 . .
N2 C16 H16B 109.9 . .
C13 C16 H16B 109.9 . .
H16A C16 H16B 108.3 . .
N2 C21 C22 119.0(9) . .
N2 C21 C26 123.2(9) . .
C22 C21 C26 117.7(9) . .
C21 C22 C23 120.5(10) . .
C21 C22 H22 119.7 . .
C23 C22 H22 119.7 . .
C24 C23 C22 121.3(8) . .
C24 C23 C27 120.7(8) . .
C22 C23 C27 118.0(9) . .
C25 C24 C23 117.9(9) . .
C25 C24 H24 121.1 . .
C23 C24 H24 121.1 . .
C26 C25 C24 121.2(9) . .
C26 C25 C28 119.3(8) . .
C24 C25 C28 119.4(8) . .
C25 C26 C21 121.2(9) . .
C25 C26 H26 119.4 . .
C21 C26 H26 119.4 . .
O5 C27 O6 126.0(9) . .
O5 C27 C23 119.1(10) . .
O6 C27 C23 114.9(8) . .
O8 C28 O7 120.7(9) . .
O8 C28 C25 120.1(8) . .
O7 C28 C25 118.7(8) . .
O8 C28 Sm1 61.4(5) . 5_575
O7 C28 Sm1 60.1(5) . 5_575
C25 C28 Sm1 164.1(7) . 5_575
C14 C19 H19A 109.5 . .
C14 C19 H19B 109.5 . .
H19A C19 H19B 109.5 . .
C14 C19 H19C 109.5 . .
H19A C19 H19C 109.5 . .
H19B C19 H19C 109.5 . .
O9 C29 N3 120.2(12) . .
O9 C29 C30 126.6(13) . .
N3 C29 C30 113.2(11) . .
C29 C30 H30A 109.5 . .
C29 C30 H30B 109.5 . .
H30A C30 H30B 109.5 . .
C29 C30 H30C 109.5 . .
H30A C30 H30C 109.5 . .
H30B C30 H30C 109.5 . .
N3 C31 H31A 109.5 . .
N3 C31 H31B 109.5 . .
H31A C31 H31B 109.5 . .
N3 C31 H31C 109.5 . .
H31A C31 H31C 109.5 . .
H31B C31 H31C 109.5 . .
N3 C32 H32A 109.5 . .
N3 C32 H32B 109.5 . .
H32A C32 H32B 109.5 . .
N3 C32 H32C 109.5 . .
H32A C32 H32C 109.5 . .
H32B C32 H32C 109.5 . .
O10 C33 N4 121.5(13) . .
O10 C33 C34 134.5(14) . .
N4 C33 C34 103.4(11) . .
C33 C34 H34A 109.5 . .
C33 C34 H34B 109.5 . .
H34A C34 H34B 109.5 . .
C33 C34 H34C 109.5 . .
H34A C34 H34C 109.5 . .
H34B C34 H34C 109.5 . .
N4 C36 H36A 109.5 . .
N4 C36 H36B 109.5 . .
H36A C36 H36B 109.5 . .
N4 C36 H36C 109.5 . .
H36A C36 H36C 109.5 . .
H36B C36 H36C 109.5 . .
N4 C35 H35A 109.5 . .
N4 C35 H35B 109.5 . .
H35A C35 H35B 109.5 . .
N4 C35 H35C 109.5 . .
H35A C35 H35C 109.5 . .
H35B C35 H35C 109.5 . .

loop_
_geom_bond_atom_site_label_1
_geom_bond_atom_site_label_2
_geom_bond_distance
_geom_bond_site_symmetry_2
Sm1 O10 2.303(8) .
Sm1 O1 2.343(7) 7
Sm1 O9 2.407(8) .
Sm1 O5 2.432(6) .
Sm1 O4 2.438(6) 8_455
Sm1 O7 2.453(6) 5_575
Sm1 O8 2.483(6) 5_575
Sm1 O3 2.501(6) 8_455
Sm1 C8 2.819(9) 8_455
Sm1 C28 2.825(10) 5_575
O5 C27 1.248(10) .
O6 C27 1.284(11) .
O7 C28 1.258(10) .
O7 Sm1 2.453(6) 5_575
O8 C28 1.230(10) .
O8 Sm1 2.483(6) 5_575
O4 C8 1.249(11) .
O4 Sm1 2.438(6) 8_556
O3 C8 1.260(11) .
O3 Sm1 2.501(6) 8_556
O1 C1 1.208(11) .
O1 Sm1 2.343(7) 7
O9 C29 1.249(9) .
O10 C33 1.233(9) .
O2 C1 1.273(11) .
O2 H2A 0.8200 .
N1 C6 1.357(12) .
N1 C9 1.463(12) .
N1 H1 0.8600 .
N2 C21 1.366(11) .
N2 C16 1.435(11) .
N2 H2 0.8600 .
N3 C29 1.367(9) .
N3 C31 1.434(9) .
N3 C32 1.455(9) .
N4 C33 1.362(9) .
N4 C36 1.430(9) .
N4 C35 1.457(9) .
C1 C2 1.540(13) .
C2 C7 1.371(13) .
C2 C3 1.378(12) .
C3 C4 1.385(12) .
C3 H3 0.9300 .
C4 C5 1.374(13) .
C4 C8 1.527(12) .
C5 C6 1.423(11) .
C5 H5 0.9300 .
C6 C7 1.381(12) .
C7 H7 0.9300 .
C8 Sm1 2.819(9) 8_556
C9 C10 1.514(13) .
C9 H9A 0.9700 .
C9 H9B 0.9700 .
C10 C11 1.407(13) .
C10 C15 1.424(14) .
C11 C12 1.424(13) .
C11 C17 1.505(14) .
C12 C13 1.377(14) .
C12 C18 1.522(13) .
C13 C14 1.398(13) .
C13 C16 1.533(13) .
C14 C15 1.390(13) .
C14 C19 1.511(14) .
C15 C20 1.545(14) .
C17 H17A 0.9600 .
C17 H17B 0.9600 .
C17 H17C 0.9600 .
C18 H18A 0.9600 .
C18 H18B 0.9600 .
C18 H18C 0.9600 .
C20 H20A 0.9600 .
C20 H20B 0.9600 .
C20 H20C 0.9600 .
C16 H16A 0.9700 .
C16 H16B 0.9700 .
C21 C22 1.395(12) .
C21 C26 1.399(13) .
C22 C23 1.396(12) .
C22 H22 0.9300 .
C23 C24 1.390(12) .
C23 C27 1.533(13) .
C24 C25 1.389(12) .
C24 H24 0.9300 .
C25 C26 1.383(12) .
C25 C28 1.506(13) .
C26 H26 0.9300 .
C28 Sm1 2.825(10) 5_575
C19 H19A 0.9600 .
C19 H19B 0.9600 .
C19 H19C 0.9600 .
C29 C30 1.529(9) .
C30 H30A 0.9600 .
C30 H30B 0.9600 .
C30 H30C 0.9600 .
C31 H31A 0.9600 .
C31 H31B 0.9600 .
C31 H31C 0.9600 .
C32 H32A 0.9600 .
C32 H32B 0.9600 .
C32 H32C 0.9600 .
C33 C34 1.509(9) .
C34 H34A 0.9600 .
C34 H34B 0.9600 .
C34 H34C 0.9600 .
C36 H36A 0.9600 .
C36 H36B 0.9600 .
C36 H36C 0.9600 .
C35 H35A 0.9600 .
C35 H35B 0.9600 .
C35 H35C 0.9600 .

loop_
_geom_torsion_atom_site_label_1
_geom_torsion_atom_site_label_2
_geom_torsion_atom_site_label_3
_geom_torsion_atom_site_label_4
_geom_torsion
_geom_torsion_site_symmetry_1
_geom_torsion_site_symmetry_4
O10 Sm1 O5 C27 -148.6(10) . .
O1 Sm1 O5 C27 -61.1(10) 7 .
O9 Sm1 O5 C27 25.0(10) . .
O4 Sm1 O5 C27 12.7(12) 8_455 .
O7 Sm1 O5 C27 109.5(10) 5_575 .
O8 Sm1 O5 C27 139.7(9) 5_575 .
O3 Sm1 O5 C27 -106.4(10) 8_455 .
C8 Sm1 O5 C27 -53.6(15) 8_455 .
C28 Sm1 O5 C27 126.0(10) 5_575 .
O10 Sm1 O9 C29 138.6(14) . .
O1 Sm1 O9 C29 -151.8(14) 7 .
O5 Sm1 O9 C29 125.7(14) . .
O4 Sm1 O9 C29 -60.3(14) 8_455 .
O7 Sm1 O9 C29 47.7(14) 5_575 .
O8 Sm1 O9 C29 9.3(15) 5_575 .
O3 Sm1 O9 C29 -84.2(15) 8_455 .
C8 Sm1 O9 C29 -71.6(14) 8_455 .
C28 Sm1 O9 C29 31.2(15) 5_575 .
O1 Sm1 O10 C33 107.3(16) 7 .
O9 Sm1 O10 C33 176.6(14) . .
O5 Sm1 O10 C33 -170.4(16) . .
O4 Sm1 O10 C33 21.3(17) 8_455 .
O7 Sm1 O10 C33 -96.7(16) 5_575 .
O8 Sm1 O10 C33 -47.0(16) 5_575 .
O3 Sm1 O10 C33 31.9(16) 8_455 .
C8 Sm1 O10 C33 27.6(16) 8_455 .
C28 Sm1 O10 C33 -72.4(16) 5_575 .
Sm1 O1 C1 O2 19(3) 7 .
Sm1 O1 C1 C2 -155.0(14) 7 .
O1 C1 C2 C7 153.7(11) . .
O2 C1 C2 C7 -21.2(16) . .
O1 C1 C2 C3 -28.0(16) . .
O2 C1 C2 C3 157.0(11) . .
C7 C2 C3 C4 -4.3(17) . .
C1 C2 C3 C4 177.5(9) . .
C2 C3 C4 C5 1.5(16) . .
C2 C3 C4 C8 180.0(9) . .
C3 C4 C5 C6 -1.0(16) . .
C8 C4 C5 C6 -179.5(9) . .
C9 N1 C6 C7 169.0(11) . .
C9 N1 C6 C5 -8.9(19) . .
C4 C5 C6 N1 -179.0(11) . .
C4 C5 C6 C7 3.1(16) . .
C3 C2 C7 C6 6.7(17) . .
C1 C2 C7 C6 -175.2(10) . .
N1 C6 C7 C2 176.2(11) . .
C5 C6 C7 C2 -5.8(16) . .
Sm1 O4 C8 O3 1.5(11) 8_556 .
Sm1 O4 C8 C4 -179.0(7) 8_556 .
Sm1 O3 C8 O4 -1.5(10) 8_556 .
Sm1 O3 C8 C4 179.1(8) 8_556 .
C5 C4 C8 O4 -19.2(15) . .
C3 C4 C8 O4 162.2(10) . .
C5 C4 C8 O3 160.2(10) . .
C3 C4 C8 O3 -18.3(15) . .
C5 C4 C8 Sm1 -34(12) . 8_556
C3 C4 C8 Sm1 148(11) . 8_556
C6 N1 C9 C10 178.1(11) . .
N1 C9 C10 C11 86.0(12) . .
N1 C9 C10 C15 -90.1(12) . .
C15 C10 C11 C12 -3.8(14) . .
C9 C10 C11 C12 -179.8(8) . .
C15 C10 C11 C17 177.2(9) . .
C9 C10 C11 C17 1.2(14) . .
C10 C11 C12 C13 1.5(14) . .
C17 C11 C12 C13 -179.6(9) . .
C10 C11 C12 C18 -177.9(9) . .
C17 C11 C12 C18 1.0(14) . .
C11 C12 C13 C14 2.2(14) . .
C18 C12 C13 C14 -178.4(9) . .
C11 C12 C13 C16 178.8(8) . .
C18 C12 C13 C16 -1.8(14) . .
C12 C13 C14 C15 -3.5(15) . .
C16 C13 C14 C15 179.8(8) . .
C12 C13 C14 C19 176.1(9) . .
C16 C13 C14 C19 -0.5(14) . .
C13 C14 C15 C10 1.2(14) . .
C19 C14 C15 C10 -178.5(9) . .
C13 C14 C15 C20 178.0(9) . .
C19 C14 C15 C20 -1.7(14) . .
C11 C10 C15 C14 2.6(15) . .
C9 C10 C15 C14 178.6(8) . .
C11 C10 C15 C20 -174.2(9) . .
C9 C10 C15 C20 1.9(14) . .
C21 N2 C16 C13 171.2(11) . .
C12 C13 C16 N2 -88.7(12) . .
C14 C13 C16 N2 88.0(11) . .
C16 N2 C21 C22 -172.2(11) . .
C16 N2 C21 C26 5.5(19) . .
N2 C21 C22 C23 174.8(11) . .
C26 C21 C22 C23 -3.0(17) . .
C21 C22 C23 C24 2.2(17) . .
C21 C22 C23 C27 -178.4(10) . .
C22 C23 C24 C25 -1.0(17) . .
C27 C23 C24 C25 179.6(9) . .
C23 C24 C25 C26 0.7(16) . .
C23 C24 C25 C28 178.3(10) . .
C24 C25 C26 C21 -1.6(17) . .
C28 C25 C26 C21 -179.2(10) . .
N2 C21 C26 C25 -175.0(11) . .
C22 C21 C26 C25 2.7(17) . .
Sm1 O5 C27 O6 57.4(17) . .
Sm1 O5 C27 C23 -124.5(9) . .
C24 C23 C27 O5 -5.4(16) . .
C22 C23 C27 O5 175.2(10) . .
C24 C23 C27 O6 173.0(11) . .
C22 C23 C27 O6 -6.4(15) . .
Sm1 O8 C28 O7 10.2(11) 5_575 .
Sm1 O8 C28 C25 -161.8(9) 5_575 .
Sm1 O7 C28 O8 -10.4(11) 5_575 .
Sm1 O7 C28 C25 161.8(9) 5_575 .
C26 C25 C28 O8 -1.9(16) . .
C24 C25 C28 O8 -179.6(10) . .
C26 C25 C28 O7 -174.1(10) . .
C24 C25 C28 O7 8.2(16) . .
C26 C25 C28 Sm1 -93(2) . 5_575
C24 C25 C28 Sm1 90(2) . 5_575
Sm1 O9 C29 N3 -178.9(8) . .
Sm1 O9 C29 C30 2(2) . .
C31 N3 C29 O9 178.3(13) . .
C32 N3 C29 O9 -2(2) . .
C31 N3 C29 C30 -2(2) . .
C32 N3 C29 C30 177.4(12) . .
Sm1 O10 C33 N4 -128.2(14) . .
Sm1 O10 C33 C34 41(3) . .
C36 N4 C33 O10 -179.8(14) . .
C35 N4 C33 O10 -6(2) . .
C36 N4 C33 C34 8(2) . .
C35 N4 C33 C34 -177.7(12) . .
